data_7711247
loop_
_publ_author_name
'Mandal, Shuvankar'
'Pramanik, Abhishek'
'Dey, Sourav'
'Carrella, Luca M.'
'Rajaraman, Gopalan'
'Rentschler, Eva'
'Mohanta, Sasankasekhar'

_publ_section_title
;
 Experimental and theoretical investigations on three DyIII4 single
 molecule magnets: structural and magneto-structural correlations
;
_journal_name_full 'Dalton Transactions'
_journal_paper_doi 10.1039/D2DT02348B
_journal_year 2022
_chemical_formula_sum 'C68 H70 Dy4 N6 O20'
_chemical_formula_weight 1941.30
_space_group_crystal_system monoclinic
_space_group_IT_number 14
_space_group_name_Hall '-P 2yn'
_space_group_name_H-M_alt 'P 1 21/n 1'
_atom_sites_solution_hydrogens mixed
_audit_creation_method SHELXL-2014/7
_audit_update_record
;
2022-05-31 deposited with the CCDC.	2022-09-05 downloaded from the CCDC.
;
_cell_angle_alpha 90
_cell_angle_beta 103.649(4)
_cell_angle_gamma 90
_cell_formula_units_Z 2
_cell_length_a 12.898(4)
_cell_length_b 15.057(5)
_cell_length_c 18.199(6)
_cell_measurement_reflns_used 4139
_cell_measurement_temperature 296(2)
_cell_measurement_theta_max 21.76
_cell_measurement_theta_min 2.58
_cell_volume 3434.5(19)
_computing_cell_refinement 'Bruker SAINT'
_computing_data_collection 'Bruker APEX2'
_computing_data_reduction 'Bruker SAINT'
_computing_molecular_graphics 'Bruker SHELXTL'
_computing_publication_material 'Bruker SHELXTL'
_computing_structure_refinement 'SHELXL-2014/7 (Sheldrick, 2014)'
_computing_structure_solution 'SHELXS-97 (Sheldrick, 2008)'
_diffrn_ambient_temperature 296(2)
_diffrn_measured_fraction_theta_full 0.997
_diffrn_measured_fraction_theta_max 0.994
_diffrn_measurement_device_type 'Bruker APEX-II CCD'
_diffrn_measurement_method '\f and \w scans'
_diffrn_radiation_type MoK\a
_diffrn_radiation_wavelength 0.71073
_diffrn_reflns_av_R_equivalents 0.0581
_diffrn_reflns_av_unetI/netI 0.0568
_diffrn_reflns_Laue_measured_fraction_full 0.997
_diffrn_reflns_Laue_measured_fraction_max 0.994
_diffrn_reflns_limit_h_max 15
_diffrn_reflns_limit_h_min -15
_diffrn_reflns_limit_k_max 16
_diffrn_reflns_limit_k_min -18
_diffrn_reflns_limit_l_max 22
_diffrn_reflns_limit_l_min -21
_diffrn_reflns_number 24211
_diffrn_reflns_point_group_measured_fraction_full 0.997
_diffrn_reflns_point_group_measured_fraction_max 0.994
_diffrn_reflns_theta_full 25.242
_diffrn_reflns_theta_max 25.447
_diffrn_reflns_theta_min 1.756
_exptl_absorpt_coefficient_mu 4.379
_exptl_absorpt_correction_type multi-scan
_exptl_absorpt_process_details 'SADABS (Sheldrick, 2008)'
_exptl_crystal_colour Red
_exptl_crystal_density_diffrn 1.877
_exptl_crystal_description Cuboid
_exptl_crystal_F_000 1888
_exptl_crystal_size_max 0.180
_exptl_crystal_size_mid 0.160
_exptl_crystal_size_min 0.140
_exptl_transmission_factor_max 0.579
_exptl_transmission_factor_min 0.506
_refine_diff_density_max 1.339
_refine_diff_density_min -0.629
_refine_diff_density_rms 0.132
_refine_ls_extinction_method none
_refine_ls_goodness_of_fit_ref 1.002
_refine_ls_hydrogen_treatment mixed
_refine_ls_matrix_type full
_refine_ls_number_parameters 450
_refine_ls_number_reflns 6305
_refine_ls_number_restraints 38
_refine_ls_restrained_S_all 1.004
_refine_ls_R_factor_all 0.0754
_refine_ls_R_factor_gt 0.0432
_refine_ls_shift/su_max 0.001
_refine_ls_shift/su_mean 0.000
_refine_ls_structure_factor_coef Fsqd
_refine_ls_weighting_details 'w=1/[\s^2^(Fo^2^)+(0.0720P)^2^+0.1000P] where P=(Fo^2^+2Fc^2^)/3'
_refine_ls_weighting_scheme calc
_refine_ls_wR_factor_gt 0.1084
_refine_ls_wR_factor_ref 0.1298
_reflns_Friedel_coverage 0.000
_reflns_number_gt 4293
_reflns_number_total 6305
_reflns_threshold_expression 'I > 2\s(I)'
_cod_data_source_file d2dt02348b2.cif
_cod_data_source_block 1
_cod_depositor_comments
;
The following automatic conversions were performed:

data item '_exptl_absorpt_correction_type' value 'Multi-scan' was
changed to 'multi-scan' in accordance with the
/home/data/users/saulius/crontab/automatic-downloads/rss-feeds/RSC/lib/dictionaries/cif_core.dic
dictionary named 'cif_core.dic' version 2.4.2 last updated on
2011-04-26.

Automatic conversion script
Id: cif_fix_values 7556 2019-12-06 15:28:31Z antanas 
;
_cod_original_cell_volume 3434.5(18)
_cod_original_sg_symbol_H-M 'P 21/n'
_cod_database_code 7711247
_shelx_shelxl_version_number 2014/7
_shelx_space_group_comment
;
The symmetry employed for this shelxl refinement is uniquely defined
by the following loop, which should always be used as a source of
symmetry information in preference to the above space-group names.
They are only intended as comments.
;
_shelx_estimated_absorpt_t_min 0.506
_shelx_estimated_absorpt_t_max 0.579

loop_
_space_group_symop_operation_xyz
'x, y, z'
'-x+1/2, y+1/2, -z+1/2'
'-x, -y, -z'
'x-1/2, -y-1/2, z-1/2'

loop_
_atom_site_label
_atom_site_type_symbol
_atom_site_fract_x
_atom_site_fract_y
_atom_site_fract_z
_atom_site_U_iso_or_equiv
_atom_site_adp_type
_atom_site_occupancy
_atom_site_site_symmetry_order
_atom_site_calc_flag
_atom_site_refinement_flags_posn
_atom_site_refinement_flags_adp
_atom_site_refinement_flags_occupancy
_atom_site_disorder_assembly
_atom_site_disorder_group
C1 C 0.4670(9) 0.9080(6) 0.6521(5) 0.068(3) Uani 1 1 d . . . . .
C2 C 0.4049(11) 0.9163(7) 0.5782(6) 0.082(3) Uani 1 1 d . . . . .
C3 C 0.4525(14) 0.8985(10) 0.5185(6) 0.116(5) Uani 1 1 d . . . . .
H3 H 0.4136 0.9076 0.4691 0.139 Uiso 1 1 calc R U . . .
C4 C 0.5594(14) 0.8668(9) 0.5313(7) 0.110(4) Uani 1 1 d . . . . .
H4 H 0.5881 0.8507 0.4909 0.133 Uiso 1 1 calc R U . . .
C5 C 0.6183(11) 0.8606(8) 0.6027(6) 0.096(4) Uani 1 1 d . . . . .
H5 H 0.6890 0.8422 0.6117 0.115 Uiso 1 1 calc R U . . .
C6 C 0.5733(10) 0.8816(6) 0.6640(5) 0.074(3) Uani 1 1 d . . . . .
C7 C 0.6393(9) 0.8671(6) 0.7369(6) 0.074(3) Uani 1 1 d . . . . .
H7 H 0.7045 0.8399 0.7386 0.088 Uiso 1 1 calc R U . . .
C8 C 0.6950(7) 0.8611(6) 0.8696(5) 0.060(2) Uani 1 1 d . . . . .
C9 C 0.8026(8) 0.8482(7) 0.8784(6) 0.076(3) Uani 1 1 d . . . . .
H9 H 0.8343 0.8597 0.8384 0.092 Uiso 1 1 calc R U . . .
C10 C 0.8626(8) 0.8188(7) 0.9454(6) 0.078(3) Uani 1 1 d . . . . .
H10 H 0.9350 0.8081 0.9506 0.094 Uiso 1 1 calc R U . . .
C11 C 0.8182(8) 0.8047(7) 1.0052(6) 0.080(3) Uani 1 1 d . . . . .
H11 H 0.8608 0.7857 1.0511 0.095 Uiso 1 1 calc R U . . .
C12 C 0.7090(7) 0.8185(6) 0.9983(5) 0.064(2) Uani 1 1 d . . . . .
H12 H 0.6788 0.8077 1.0391 0.077 Uiso 1 1 calc R U . . .
C13 C 0.6459(7) 0.8488(6) 0.9297(5) 0.055(2) Uani 1 1 d . . . . .
C14 C 0.2397(12) 0.9381(11) 0.4973(7) 0.125(5) Uani 1 1 d D . . . .
H14A H 0.2466 0.8801 0.4759 0.150 Uiso 1 1 calc R U . . .
H14B H 0.2624 0.9827 0.4660 0.150 Uiso 1 1 calc R U . . .
C15 C 0.1304(13) 0.9536(15) 0.5006(10) 0.203(9) Uani 1 1 d D . . . .
H15A H 0.1173 0.9263 0.5452 0.304 Uiso 1 1 calc R U . . .
H15B H 0.0833 0.9286 0.4566 0.304 Uiso 1 1 calc R U . . .
H15C H 0.1178 1.0164 0.5021 0.304 Uiso 1 1 calc R U . . .
C16 C 0.6931(7) 1.0833(6) 0.8655(5) 0.054(2) Uani 1 1 d . . . . .
C17 C 0.6662(8) 1.0968(6) 0.7865(5) 0.065(2) Uani 1 1 d . . . . .
C18 C 0.7387(9) 1.1266(7) 0.7488(6) 0.078(3) Uani 1 1 d . . . . .
H18 H 0.7192 1.1371 0.6970 0.094 Uiso 1 1 calc R U . . .
C19 C 0.8435(10) 1.1411(8) 0.7901(7) 0.098(4) Uani 1 1 d . . . . .
H19 H 0.8950 1.1599 0.7654 0.117 Uiso 1 1 calc R U . . .
C20 C 0.8708(8) 1.1275(7) 0.8670(6) 0.078(3) Uani 1 1 d . . . . .
H20 H 0.9406 1.1380 0.8936 0.093 Uiso 1 1 calc R U . . .
C21 C 0.7966(7) 1.0987(6) 0.9055(5) 0.062(2) Uani 1 1 d . . . . .
C22 C 0.8324(8) 1.0883(6) 0.9848(6) 0.071(3) Uani 1 1 d . . . . .
H22 H 0.9060 1.0885 1.0035 0.085 Uiso 1 1 calc R U . . .
C23 C 0.1727(7) 0.9294(6) 0.8877(5) 0.061(2) Uani 1 1 d . . . . .
C24 C 0.0676(8) 0.9573(7) 0.8595(7) 0.076(3) Uani 1 1 d . . . . .
H24 H 0.0269 0.9766 0.8924 0.091 Uiso 1 1 calc R U . . .
C25 C 0.0242(9) 0.9561(7) 0.7822(7) 0.089(4) Uani 1 1 d . . . . .
H25 H -0.0460 0.9744 0.7640 0.107 Uiso 1 1 calc R U . . .
C26 C 0.0793(10) 0.9300(8) 0.7336(6) 0.085(3) Uani 1 1 d . . . . .
H26 H 0.0475 0.9278 0.6821 0.102 Uiso 1 1 calc R U . . .
C27 C 0.1840(9) 0.9061(6) 0.7597(6) 0.073(3) Uani 1 1 d . . . . .
H27 H 0.2231 0.8897 0.7250 0.087 Uiso 1 1 calc R U . . .
C28 C 0.2340(7) 0.9053(6) 0.8360(5) 0.057(2) Uani 1 1 d . . . . .
C29 C 0.5114(9) 1.1247(7) 0.6853(5) 0.081(3) Uani 1 1 d . . . . .
H29A H 0.4443 1.0961 0.6619 0.097 Uiso 1 1 calc R U . . .
H29B H 0.5570 1.1218 0.6499 0.097 Uiso 1 1 calc R U . . .
C30 C 0.4909(10) 1.2196(7) 0.7005(7) 0.109(4) Uani 1 1 d . . . . .
H30A H 0.4261 1.2241 0.7176 0.164 Uiso 1 1 calc R U . . .
H30B H 0.4843 1.2536 0.6550 0.164 Uiso 1 1 calc R U . . .
H30C H 0.5493 1.2423 0.7389 0.164 Uiso 1 1 calc R U . . .
C31 C 0.4176(12) 0.7215(10) 1.0590(8) 0.122(3) Uani 1 1 d . U . . .
H31 H 0.4130 0.6687 1.0845 0.146 Uiso 1 1 calc R U . . .
C32 C 0.2649(10) 1.0937(7) 0.7301(7) 0.086(3) Uani 1 1 d . U . . .
H32 H 0.2648 1.0614 0.6865 0.103 Uiso 1 1 calc R U . . .
C33 C 0.1001(11) 1.1596(10) 0.6595(7) 0.128(5) Uani 1 1 d . . . . .
H33A H 0.1237 1.1395 0.6161 0.192 Uiso 1 1 calc R U . . .
H33B H 0.0793 1.2208 0.6528 0.192 Uiso 1 1 calc R U . . .
H33C H 0.0403 1.1246 0.6652 0.192 Uiso 1 1 calc R U . . .
C34 C 0.1749(11) 1.1965(9) 0.7906(8) 0.128(5) Uani 1 1 d . . . . .
H34A H 0.1555 1.1557 0.8256 0.191 Uiso 1 1 calc R U . . .
H34B H 0.1201 1.2407 0.7763 0.191 Uiso 1 1 calc R U . . .
H34C H 0.2411 1.2248 0.8140 0.191 Uiso 1 1 calc R U . . .
Dy1 Dy 0.47089(3) 0.97114(3) 0.82595(2) 0.05175(15) Uani 1 1 d . . . . .
Dy2 Dy 0.42043(3) 0.89118(3) 0.99336(2) 0.04931(15) Uani 1 1 d . . . . .
H1 H 0.373(3) 1.052(5) 0.924(4) 0.06(3) Uiso 1 1 d D . . . .
N1 N 0.6206(6) 0.8867(5) 0.8007(4) 0.0593(19) Uani 1 1 d . . . . .
N2 N 0.2232(5) 0.9213(5) 0.9653(4) 0.0559(18) Uani 1 1 d . . . . .
N3 N 0.1862(7) 1.1505(6) 0.7265(5) 0.073(2) Uani 1 1 d . . . . .
O1 O 0.4199(5) 0.9242(4) 0.7088(3) 0.0684(17) Uani 1 1 d . . . . .
O2 O 0.5413(4) 0.8654(4) 0.9204(3) 0.0538(14) Uani 1 1 d . . . . .
O3 O 0.3015(7) 0.9428(7) 0.5706(4) 0.110(3) Uani 1 1 d . . . . .
O4 O 0.6151(4) 1.0539(4) 0.8970(3) 0.0511(13) Uani 1 1 d . . . . .
O5 O 0.3380(5) 0.8850(4) 0.8624(3) 0.0548(14) Uani 1 1 d . . . . .
O6 O 0.5611(5) 1.0776(4) 0.7530(3) 0.0672(17) Uani 1 1 d . . . . .
O7 O 0.4327(4) 1.0315(4) 0.9391(3) 0.0471(13) Uani 1 1 d D . . . .
O8 O 0.3388(5) 1.0791(4) 0.7857(4) 0.0709(17) Uani 1 1 d . . . . .
O9 O 0.5102(6) 0.7760(5) 1.0793(4) 0.098(2) Uani 1 1 d . U . . .
O10 O 0.3374(6) 0.7482(5) 1.0023(5) 0.100(2) Uani 1 1 d . U . . .

loop_
_atom_site_aniso_label
_atom_site_aniso_U_11
_atom_site_aniso_U_22
_atom_site_aniso_U_33
_atom_site_aniso_U_23
_atom_site_aniso_U_13
_atom_site_aniso_U_12
C1 0.110(9) 0.051(6) 0.044(5) -0.007(4) 0.021(5) -0.023(6)
C2 0.113(10) 0.082(8) 0.050(6) -0.001(5) 0.014(6) -0.017(7)
C3 0.160(14) 0.136(13) 0.043(6) -0.003(7) 0.008(8) -0.029(11)
C4 0.167(14) 0.111(11) 0.061(8) -0.020(7) 0.041(9) -0.013(10)
C5 0.143(11) 0.091(8) 0.061(7) -0.003(6) 0.037(7) 0.003(7)
C6 0.110(9) 0.063(7) 0.053(6) -0.004(5) 0.027(6) -0.003(6)
C7 0.091(8) 0.065(7) 0.069(7) -0.003(5) 0.028(6) 0.004(6)
C8 0.067(6) 0.057(6) 0.057(5) -0.014(4) 0.017(5) 0.001(5)
C9 0.064(7) 0.089(8) 0.080(7) -0.008(6) 0.026(6) 0.004(6)
C10 0.060(6) 0.092(8) 0.083(7) 0.003(6) 0.016(6) 0.008(6)
C11 0.065(6) 0.102(9) 0.065(6) 0.004(6) 0.002(5) 0.028(6)
C12 0.073(6) 0.064(6) 0.058(6) -0.003(5) 0.019(5) 0.002(5)
C13 0.061(6) 0.054(5) 0.049(5) -0.009(4) 0.010(4) 0.008(4)
C14 0.139(13) 0.142(12) 0.076(9) 0.004(8) -0.012(9) 0.020(11)
C15 0.167(18) 0.26(3) 0.143(17) -0.029(16) -0.033(14) 0.033(19)
C16 0.061(6) 0.053(5) 0.053(5) -0.004(4) 0.026(4) -0.009(4)
C17 0.074(7) 0.061(6) 0.068(6) -0.001(5) 0.029(5) 0.006(5)
C18 0.098(9) 0.074(7) 0.075(7) 0.004(6) 0.044(7) -0.007(6)
C19 0.099(10) 0.101(9) 0.112(10) -0.007(8) 0.063(8) -0.017(7)
C20 0.070(7) 0.085(8) 0.087(8) -0.009(6) 0.037(6) -0.006(5)
C21 0.055(6) 0.066(6) 0.066(6) -0.004(5) 0.018(5) 0.000(5)
C22 0.057(6) 0.065(7) 0.092(8) -0.015(5) 0.022(6) -0.008(5)
C23 0.070(6) 0.044(5) 0.066(6) 0.004(5) 0.007(5) -0.008(5)
C24 0.055(6) 0.073(7) 0.101(9) 0.014(6) 0.020(6) 0.006(5)
C25 0.067(7) 0.084(8) 0.093(9) 0.032(7) -0.027(7) 0.001(6)
C26 0.089(9) 0.101(9) 0.060(7) 0.000(6) 0.006(6) -0.016(7)
C27 0.084(8) 0.064(7) 0.061(6) 0.002(5) -0.002(5) -0.018(5)
C28 0.057(6) 0.047(5) 0.063(6) 0.005(4) 0.005(5) -0.003(4)
C29 0.109(9) 0.090(8) 0.047(5) 0.023(5) 0.025(6) 0.003(6)
C30 0.127(10) 0.069(8) 0.142(12) 0.036(8) 0.053(9) 0.017(7)
C31 0.121(7) 0.119(7) 0.124(7) -0.003(6) 0.027(6) 0.013(6)
C32 0.104(8) 0.072(7) 0.084(8) 0.004(6) 0.026(7) -0.005(7)
C33 0.132(11) 0.128(12) 0.105(10) 0.046(9) -0.013(9) 0.036(10)
C34 0.142(12) 0.113(11) 0.135(12) -0.041(9) 0.044(10) 0.012(9)
Dy1 0.0616(3) 0.0512(3) 0.0417(2) -0.00192(18) 0.01074(19) -0.0006(2)
Dy2 0.0546(3) 0.0483(3) 0.0449(2) -0.00158(18) 0.01151(18) -0.00276(19)
N1 0.077(5) 0.057(5) 0.048(4) 0.001(3) 0.023(4) 0.003(4)
N2 0.048(4) 0.060(5) 0.059(5) -0.007(4) 0.013(4) -0.006(3)
N3 0.073(6) 0.060(5) 0.081(6) 0.012(5) 0.008(5) 0.007(4)
O1 0.081(4) 0.072(4) 0.050(4) -0.004(3) 0.012(3) -0.009(4)
O2 0.056(4) 0.057(4) 0.048(3) 0.000(3) 0.012(3) 0.007(3)
O3 0.104(6) 0.168(8) 0.047(4) -0.010(5) -0.001(4) -0.014(6)
O4 0.057(3) 0.051(3) 0.048(3) -0.004(3) 0.017(3) -0.004(3)
O5 0.059(4) 0.054(4) 0.048(3) 0.000(3) 0.007(3) -0.006(3)
O6 0.083(5) 0.069(4) 0.050(4) 0.007(3) 0.018(3) -0.007(4)
O7 0.051(4) 0.047(4) 0.043(3) 0.001(3) 0.011(3) 0.002(3)
O8 0.066(4) 0.076(5) 0.062(4) 0.008(3) -0.003(3) 0.009(3)
O9 0.099(5) 0.098(5) 0.097(5) 0.023(4) 0.023(4) 0.024(4)
O10 0.090(5) 0.088(5) 0.115(6) -0.006(4) 0.015(4) -0.002(4)

loop_
_atom_type_symbol
_atom_type_description
_atom_type_scat_dispersion_real
_atom_type_scat_dispersion_imag
_atom_type_scat_source
C C 0.0033 0.0016 'International Tables Vol C Tables 4.2.6.8 and 6.1.1.4'
H H 0.0000 0.0000 'International Tables Vol C Tables 4.2.6.8 and 6.1.1.4'
N N 0.0061 0.0033 'International Tables Vol C Tables 4.2.6.8 and 6.1.1.4'
O O 0.0106 0.0060 'International Tables Vol C Tables 4.2.6.8 and 6.1.1.4'
Dy Dy -0.1892 4.4098 'International Tables Vol C Tables 4.2.6.8 and 6.1.1.4'

loop_
_geom_angle_atom_site_label_1
_geom_angle_atom_site_label_2
_geom_angle_atom_site_label_3
_geom_angle
_geom_angle_site_symmetry_1
_geom_angle_site_symmetry_3
_geom_angle_publ_flag
O1 C1 C6 122.8(9) . . ?
O1 C1 C2 117.7(11) . . ?
C6 C1 C2 119.5(10) . . ?
O3 C2 C3 125.2(11) . . ?
O3 C2 C1 116.4(10) . . ?
C3 C2 C1 118.4(12) . . ?
C2 C3 C4 121.6(12) . . ?
C2 C3 H3 119.2 . . ?
C4 C3 H3 119.2 . . ?
C5 C4 C3 119.0(12) . . ?
C5 C4 H4 120.5 . . ?
C3 C4 H4 120.5 . . ?
C4 C5 C6 120.3(13) . . ?
C4 C5 H5 119.8 . . ?
C6 C5 H5 119.8 . . ?
C1 C6 C5 121.0(10) . . ?
C1 C6 C7 122.7(9) . . ?
C5 C6 C7 116.1(11) . . ?
N1 C7 C6 128.2(10) . . ?
N1 C7 H7 115.9 . . ?
C6 C7 H7 115.9 . . ?
C9 C8 C13 121.5(9) . . ?
C9 C8 N1 125.9(9) . . ?
C13 C8 N1 112.6(8) . . ?
C10 C9 C8 119.8(10) . . ?
C10 C9 H9 120.1 . . ?
C8 C9 H9 120.1 . . ?
C9 C10 C11 120.8(9) . . ?
C9 C10 H10 119.6 . . ?
C11 C10 H10 119.6 . . ?
C10 C11 C12 120.7(9) . . ?
C10 C11 H11 119.7 . . ?
C12 C11 H11 119.7 . . ?
C13 C12 C11 119.4(9) . . ?
C13 C12 H12 120.3 . . ?
C11 C12 H12 120.3 . . ?
O2 C13 C12 122.0(8) . . ?
O2 C13 C8 120.2(8) . . ?
C12 C13 C8 117.8(8) . . ?
O3 C14 C15 107.4(13) . . ?
O3 C14 H14A 110.2 . . ?
C15 C14 H14A 110.2 . . ?
O3 C14 H14B 110.2 . . ?
C15 C14 H14B 110.2 . . ?
H14A C14 H14B 108.5 . . ?
C14 C15 H15A 109.5 . . ?
C14 C15 H15B 109.5 . . ?
H15A C15 H15B 109.5 . . ?
C14 C15 H15C 109.5 . . ?
H15A C15 H15C 109.5 . . ?
H15B C15 H15C 109.5 . . ?
O4 C16 C21 123.9(8) . . ?
O4 C16 C17 116.9(8) . . ?
C21 C16 C17 119.1(8) . . ?
C18 C17 O6 124.5(9) . . ?
C18 C17 C16 121.9(10) . . ?
O6 C17 C16 113.6(8) . . ?
C17 C18 C19 118.2(10) . . ?
C17 C18 H18 120.9 . . ?
C19 C18 H18 120.9 . . ?
C20 C19 C18 120.4(10) . . ?
C20 C19 H19 119.8 . . ?
C18 C19 H19 119.8 . . ?
C19 C20 C21 121.4(11) . . ?
C19 C20 H20 119.3 . . ?
C21 C20 H20 119.3 . . ?
C16 C21 C20 119.0(9) . . ?
C16 C21 C22 124.1(8) . . ?
C20 C21 C22 116.9(9) . . ?
N2 C22 C21 128.9(9) 3_677 . ?
N2 C22 H22 115.6 3_677 . ?
C21 C22 H22 115.6 . . ?
C24 C23 C28 118.7(9) . . ?
C24 C23 N2 124.9(9) . . ?
C28 C23 N2 116.4(8) . . ?
C25 C24 C23 119.5(10) . . ?
C25 C24 H24 120.2 . . ?
C23 C24 H24 120.2 . . ?
C26 C25 C24 122.2(11) . . ?
C26 C25 H25 118.9 . . ?
C24 C25 H25 118.9 . . ?
C25 C26 C27 119.2(11) . . ?
C25 C26 H26 120.4 . . ?
C27 C26 H26 120.4 . . ?
C26 C27 C28 122.6(11) . . ?
C26 C27 H27 118.7 . . ?
C28 C27 H27 118.7 . . ?
O5 C28 C27 123.2(9) . . ?
O5 C28 C23 119.2(8) . . ?
C27 C28 C23 117.6(9) . . ?
O6 C29 C30 112.1(9) . . ?
O6 C29 H29A 109.2 . . ?
C30 C29 H29A 109.2 . . ?
O6 C29 H29B 109.2 . . ?
C30 C29 H29B 109.2 . . ?
H29A C29 H29B 107.9 . . ?
C29 C30 H30A 109.5 . . ?
C29 C30 H30B 109.5 . . ?
H30A C30 H30B 109.5 . . ?
C29 C30 H30C 109.5 . . ?
H30A C30 H30C 109.5 . . ?
H30B C30 H30C 109.5 . . ?
O10 C31 O9 118.4(13) . . ?
O10 C31 Dy2 59.2(7) . . ?
O9 C31 Dy2 59.7(6) . . ?
O10 C31 H31 120.8 . . ?
O9 C31 H31 120.8 . . ?
Dy2 C31 H31 173.6 . . ?
O8 C32 N3 126.3(11) . . ?
O8 C32 H32 116.8 . . ?
N3 C32 H32 116.8 . . ?
N3 C33 H33A 109.5 . . ?
N3 C33 H33B 109.5 . . ?
H33A C33 H33B 109.5 . . ?
N3 C33 H33C 109.5 . . ?
H33A C33 H33C 109.5 . . ?
H33B C33 H33C 109.5 . . ?
N3 C34 H34A 109.5 . . ?
N3 C34 H34B 109.5 . . ?
H34A C34 H34B 109.5 . . ?
N3 C34 H34C 109.5 . . ?
H34A C34 H34C 109.5 . . ?
H34B C34 H34C 109.5 . . ?
O1 Dy1 O8 83.7(2) . . ?
O1 Dy1 O4 136.1(2) . . ?
O8 Dy1 O4 103.1(2) . . ?
O1 Dy1 O2 117.7(2) . . ?
O8 Dy1 O2 145.2(2) . . ?
O4 Dy1 O2 80.73(19) . . ?
O1 Dy1 O5 91.4(2) . . ?
O8 Dy1 O5 86.9(2) . . ?
O4 Dy1 O5 131.80(18) . . ?
O2 Dy1 O5 66.81(19) . . ?
O1 Dy1 O7 151.4(2) . . ?
O8 Dy1 O7 74.0(2) . . ?
O4 Dy1 O7 67.97(18) . . ?
O2 Dy1 O7 75.68(18) . . ?
O5 Dy1 O7 70.04(18) . . ?
O1 Dy1 N1 73.7(2) . . ?
O8 Dy1 N1 148.2(2) . . ?
O4 Dy1 N1 79.8(2) . . ?
O2 Dy1 N1 66.5(2) . . ?
O5 Dy1 N1 115.1(2) . . ?
O7 Dy1 N1 133.5(2) . . ?
O1 Dy1 O6 76.4(2) . . ?
O8 Dy1 O6 77.7(2) . . ?
O4 Dy1 O6 63.40(19) . . ?
O2 Dy1 O6 131.5(2) . . ?
O5 Dy1 O6 161.2(2) . . ?
O7 Dy1 O6 114.96(19) . . ?
N1 Dy1 O6 75.5(2) . . ?
O1 Dy1 Dy2 131.64(16) . . ?
O8 Dy1 Dy2 103.97(16) . . ?
O4 Dy1 Dy2 89.37(12) . . ?
O2 Dy1 Dy2 41.26(13) . . ?
O5 Dy1 Dy2 42.84(13) . . ?
O7 Dy1 Dy2 42.46(13) . . ?
N1 Dy1 Dy2 107.70(16) . . ?
O6 Dy1 Dy2 151.96(14) . . ?
O1 Dy1 Dy2 165.02(16) . 3_677 ?
O8 Dy1 Dy2 89.13(16) . 3_677 ?
O4 Dy1 Dy2 33.62(12) . 3_677 ?
O2 Dy1 Dy2 75.05(13) . 3_677 ?
O5 Dy1 Dy2 101.36(13) . 3_677 ?
O7 Dy1 Dy2 34.36(13) . 3_677 ?
N1 Dy1 Dy2 107.19(17) . 3_677 ?
O6 Dy1 Dy2 89.28(14) . 3_677 ?
Dy2 Dy1 Dy2 62.93(2) . 3_677 ?
O4 Dy2 O2 149.18(19) 3_677 . ?
O4 Dy2 O7 70.42(19) 3_677 3_677 ?
O2 Dy2 O7 79.08(19) . 3_677 ?
O4 Dy2 O7 95.05(19) 3_677 . ?
O2 Dy2 O7 77.75(19) . . ?
O7 Dy2 O7 69.1(2) 3_677 . ?
O4 Dy2 O5 138.65(19) 3_677 . ?
O2 Dy2 O5 67.58(19) . . ?
O7 Dy2 O5 132.08(18) 3_677 . ?
O7 Dy2 O5 70.86(18) . . ?
O4 Dy2 O10 94.5(2) 3_677 . ?
O2 Dy2 O10 105.0(2) . . ?
O7 Dy2 O10 136.8(2) 3_677 . ?
O7 Dy2 O10 154.0(2) . . ?
O5 Dy2 O10 86.1(2) . . ?
O4 Dy2 O9 82.0(2) 3_677 . ?
O2 Dy2 O9 88.1(2) . . ?
O7 Dy2 O9 79.2(3) 3_677 . ?
O7 Dy2 O9 147.1(3) . . ?
O5 Dy2 O9 130.5(2) . . ?
O10 Dy2 O9 58.4(3) . . ?
O4 Dy2 N2 73.3(2) 3_677 . ?
O2 Dy2 N2 134.6(2) . . ?
O7 Dy2 N2 132.8(2) 3_677 . ?
O7 Dy2 N2 85.3(2) . . ?
O5 Dy2 N2 67.1(2) . . ?
O10 Dy2 N2 74.5(3) . . ?
O9 Dy2 N2 124.3(3) . . ?
O4 Dy2 C31 86.2(3) 3_677 . ?
O2 Dy2 C31 99.8(3) . . ?
O7 Dy2 C31 108.7(3) 3_677 . ?
O7 Dy2 C31 176.9(3) . . ?
O5 Dy2 C31 110.0(3) . . ?
O10 Dy2 C31 28.3(3) . . ?
O9 Dy2 C31 30.3(3) . . ?
N2 Dy2 C31 97.8(3) . . ?
O4 Dy2 Dy1 138.71(14) 3_677 . ?
O2 Dy2 Dy1 42.45(13) . . ?
O7 Dy2 Dy1 89.54(13) 3_677 . ?
O7 Dy2 Dy1 43.66(13) . . ?
O5 Dy2 Dy1 42.72(13) . . ?
O10 Dy2 Dy1 122.9(2) . . ?
O9 Dy2 Dy1 130.54(18) . . ?
N2 Dy2 Dy1 98.58(17) . . ?
C31 Dy2 Dy1 135.0(3) . . ?
O4 Dy2 Dy2 81.50(13) 3_677 3_677 ?
O2 Dy2 Dy2 75.89(14) . 3_677 ?
O7 Dy2 Dy2 34.87(13) 3_677 3_677 ?
O7 Dy2 Dy2 34.22(14) . 3_677 ?
O5 Dy2 Dy2 101.70(13) . 3_677 ?
O10 Dy2 Dy2 171.7(2) . 3_677 ?
O9 Dy2 Dy2 113.6(2) . 3_677 ?
N2 Dy2 Dy2 111.00(16) . 3_677 ?
C31 Dy2 Dy2 143.6(3) . 3_677 ?
Dy1 Dy2 Dy2 63.408(15) . 3_677 ?
O4 Dy2 Dy1 34.51(13) 3_677 3_677 ?
O2 Dy2 Dy1 114.95(14) . 3_677 ?
O7 Dy2 Dy1 35.93(13) 3_677 3_677 ?
O7 Dy2 Dy1 80.12(13) . 3_677 ?
O5 Dy2 Dy1 149.74(13) . 3_677 ?
O10 Dy2 Dy1 119.8(2) . 3_677 ?
O9 Dy2 Dy1 79.3(2) . 3_677 ?
N2 Dy2 Dy1 102.86(16) . 3_677 ?
C31 Dy2 Dy1 99.4(3) . 3_677 ?
Dy1 Dy2 Dy1 117.07(2) . 3_677 ?
Dy2 Dy2 Dy1 53.659(16) 3_677 3_677 ?
C7 N1 C8 120.0(8) . . ?
C7 N1 Dy1 128.3(7) . . ?
C8 N1 Dy1 111.7(5) . . ?
C22 N2 C23 120.7(8) 3_677 . ?
C22 N2 Dy2 122.7(7) 3_677 . ?
C23 N2 Dy2 115.1(5) . . ?
C32 N3 C34 120.9(10) . . ?
C32 N3 C33 122.1(11) . . ?
C34 N3 C33 116.5(10) . . ?
C1 O1 Dy1 136.2(6) . . ?
C13 O2 Dy2 138.9(5) . . ?
C13 O2 Dy1 114.8(5) . . ?
Dy2 O2 Dy1 96.3(2) . . ?
C2 O3 C14 114.1(10) . . ?
C16 O4 Dy2 125.0(5) . 3_677 ?
C16 O4 Dy1 120.9(5) . . ?
Dy2 O4 Dy1 111.9(2) 3_677 . ?
C28 O5 Dy1 120.1(5) . . ?
C28 O5 Dy2 121.5(5) . . ?
Dy1 O5 Dy2 94.4(2) . . ?
C17 O6 C29 118.1(7) . . ?
C17 O6 Dy1 115.1(5) . . ?
C29 O6 Dy1 126.5(6) . . ?
Dy2 O7 Dy2 110.9(2) 3_677 . ?
Dy2 O7 Dy1 109.7(2) 3_677 . ?
Dy2 O7 Dy1 93.89(19) . . ?
Dy2 O7 H1 125(6) 3_677 . ?
Dy2 O7 H1 110(6) . . ?
Dy1 O7 H1 102(6) . . ?
C32 O8 Dy1 138.0(7) . . ?
C31 O9 Dy2 90.1(7) . . ?
C31 O10 Dy2 92.6(8) . . ?

loop_
_geom_bond_atom_site_label_1
_geom_bond_atom_site_label_2
_geom_bond_distance
_geom_bond_site_symmetry_2
_geom_bond_publ_flag
C1 O1 1.337(11) . ?
C1 C6 1.395(15) . ?
C1 C2 1.400(14) . ?
C2 O3 1.368(14) . ?
C2 C3 1.394(16) . ?
C3 C4 1.425(18) . ?
C3 H3 0.9300 . ?
C4 C5 1.345(16) . ?
C4 H4 0.9300 . ?
C5 C6 1.409(14) . ?
C5 H5 0.9300 . ?
C6 C7 1.415(14) . ?
C7 N1 1.274(11) . ?
C7 H7 0.9300 . ?
C8 C9 1.373(12) . ?
C8 C13 1.399(12) . ?
C8 N1 1.441(11) . ?
C9 C10 1.356(13) . ?
C9 H9 0.9300 . ?
C10 C11 1.361(14) . ?
C10 H10 0.9300 . ?
C11 C12 1.400(12) . ?
C11 H11 0.9300 . ?
C12 C13 1.397(12) . ?
C12 H12 0.9300 . ?
C13 O2 1.342(10) . ?
C14 O3 1.385(13) . ?
C14 C15 1.444(9) . ?
C14 H14A 0.9700 . ?
C14 H14B 0.9700 . ?
C15 H15A 0.9600 . ?
C15 H15B 0.9600 . ?
C15 H15C 0.9600 . ?
C16 O4 1.344(9) . ?
C16 C21 1.381(12) . ?
C16 C17 1.412(12) . ?
C17 C18 1.361(13) . ?
C17 O6 1.379(11) . ?
C18 C19 1.400(15) . ?
C18 H18 0.9300 . ?
C19 C20 1.375(15) . ?
C19 H19 0.9300 . ?
C20 C21 1.383(12) . ?
C20 H20 0.9300 . ?
C21 C22 1.417(13) . ?
C22 N2 1.291(11) 3_677 ?
C22 H22 0.9300 . ?
C23 C24 1.396(13) . ?
C23 C28 1.412(13) . ?
C23 N2 1.414(11) . ?
C24 C25 1.387(15) . ?
C24 H24 0.9300 . ?
C25 C26 1.319(15) . ?
C25 H25 0.9300 . ?
C26 C27 1.370(15) . ?
C26 H26 0.9300 . ?
C27 C28 1.386(12) . ?
C27 H27 0.9300 . ?
C28 O5 1.348(10) . ?
C29 O6 1.435(10) . ?
C29 C30 1.491(14) . ?
C29 H29A 0.9700 . ?
C29 H29B 0.9700 . ?
C30 H30A 0.9600 . ?
C30 H30B 0.9600 . ?
C30 H30C 0.9600 . ?
C31 O10 1.338(15) . ?
C31 O9 1.424(16) . ?
C31 Dy2 2.823(16) . ?
C31 H31 0.9300 . ?
C32 O8 1.235(12) . ?
C32 N3 1.317(13) . ?
C32 H32 0.9300 . ?
C33 N3 1.449(13) . ?
C33 H33A 0.9600 . ?
C33 H33B 0.9600 . ?
C33 H33C 0.9600 . ?
C34 N3 1.394(14) . ?
C34 H34A 0.9600 . ?
C34 H34B 0.9600 . ?
C34 H34C 0.9600 . ?
Dy1 O1 2.194(6) . ?
Dy1 O8 2.344(6) . ?
Dy1 O4 2.356(5) . ?
Dy1 O2 2.361(5) . ?
Dy1 O5 2.366(5) . ?
Dy1 O7 2.406(5) . ?
Dy1 N1 2.444(7) . ?
Dy1 O6 2.534(6) . ?
Dy1 Dy2 3.4772(10) . ?
Dy1 Dy2 3.8602(10) 3_677 ?
Dy2 O4 2.303(5) 3_677 ?
Dy2 O2 2.307(5) . ?
Dy2 O7 2.314(6) 3_677 ?
Dy2 O7 2.353(5) . ?
Dy2 O5 2.371(6) . ?
Dy2 O10 2.427(8) . ?
Dy2 O9 2.437(7) . ?
Dy2 N2 2.515(7) . ?
Dy2 Dy2 3.8441(12) 3_677 ?
Dy2 Dy1 3.8602(10) 3_677 ?
N2 C22 1.291(11) 3_677 ?
O4 Dy2 2.303(5) 3_677 ?
O7 Dy2 2.314(5) 3_677 ?
O7 H1 0.817(10) . ?
